data_4108352
loop_
_publ_author_name
'Joshua N. Payette'
'Hisashi Yamamoto'

_publ_section_title
;
 Nitrosobenzene-Mediated C-C Bond Cleavage Reactions and Spectral
 Observation of an Oxazetidin-4-one Ring System
;
_journal_name_full 'Journal of the American Chemical Society'
_journal_page_first 12276
_journal_page_last 12278
_journal_paper_doi 10.1021/ja804325f
_journal_volume 130
_journal_year 2008
_chemical_formula_sum 'C19 H27 N O3 Si'
_chemical_formula_weight 345.51
_chemical_name_systematic
; 
 ? 
;
_space_group_IT_number 7
_symmetry_cell_setting monoclinic
_symmetry_space_group_name_Hall 'P -2yc'
_symmetry_space_group_name_H-M 'P 1 c 1'
_atom_sites_solution_hydrogens geom
_atom_sites_solution_primary direct
_atom_sites_solution_secondary difmap
_audit_creation_method SHELXL-97
_cell_angle_alpha 90.00
_cell_angle_beta 102.359(4)
_cell_angle_gamma 90.00
_cell_formula_units_Z 2
_cell_length_a 10.219(3)
_cell_length_b 6.4631(17)
_cell_length_c 14.713(4)
_cell_measurement_temperature 100(2)
_cell_volume 949.2(5)
_computing_structure_refinement 'SHELXL-97 (Sheldrick, 1997)'
_computing_structure_solution 'SHELXS-97 (Sheldrick, 1990)'
_diffrn_ambient_temperature 100(2)
_diffrn_measured_fraction_theta_full 0.975
_diffrn_measured_fraction_theta_max 0.975
_diffrn_radiation_monochromator graphite
_diffrn_radiation_source 'fine-focus sealed tube'
_diffrn_radiation_type MoK\a
_diffrn_radiation_wavelength 0.71073
_diffrn_reflns_av_R_equivalents 0.0264
_diffrn_reflns_av_sigmaI/netI 0.0427
_diffrn_reflns_limit_h_max 13
_diffrn_reflns_limit_h_min -13
_diffrn_reflns_limit_k_max 8
_diffrn_reflns_limit_k_min -8
_diffrn_reflns_limit_l_max 19
_diffrn_reflns_limit_l_min -19
_diffrn_reflns_number 10827
_diffrn_reflns_theta_full 28.30
_diffrn_reflns_theta_max 28.30
_diffrn_reflns_theta_min 2.04
_exptl_absorpt_coefficient_mu 0.140
_exptl_absorpt_correction_T_max 0.9780
_exptl_absorpt_correction_T_min 0.9463
_exptl_crystal_density_diffrn 1.209
_exptl_crystal_F_000 372
_exptl_crystal_size_max 0.40
_exptl_crystal_size_mid 0.20
_exptl_crystal_size_min 0.16
_refine_diff_density_max 0.347
_refine_diff_density_min -0.197
_refine_diff_density_rms 0.042
_refine_ls_abs_structure_details 'Flack H D (1983), Acta Cryst. A39, 876-881'
_refine_ls_abs_structure_Flack 0.32(9)
_refine_ls_extinction_method none
_refine_ls_goodness_of_fit_ref 0.940
_refine_ls_hydrogen_treatment mixed
_refine_ls_matrix_type full
_refine_ls_number_parameters 221
_refine_ls_number_reflns 4483
_refine_ls_number_restraints 2
_refine_ls_restrained_S_all 0.939
_refine_ls_R_factor_all 0.0386
_refine_ls_R_factor_gt 0.0356
_refine_ls_shift/su_max 0.000
_refine_ls_shift/su_mean 0.000
_refine_ls_structure_factor_coef Fsqd
_refine_ls_weighting_details 'calc w=1/[\s^2^(Fo^2^)+(0.0438P)^2^+0.0000P] where P=(Fo^2^+2Fc^2^)/3'
_refine_ls_weighting_scheme calc
_refine_ls_wR_factor_gt 0.0767
_refine_ls_wR_factor_ref 0.0781
_reflns_number_gt 4162
_reflns_number_total 4483
_reflns_threshold_expression >2sigma(I)
_cod_data_source_file ja804325f_si_003.cif
_cod_data_source_block josh09s
_cod_original_cell_volume 949.3(4)
_cod_database_code 4108352

loop_
_symmetry_equiv_pos_as_xyz
'x, y, z'
'x, -y, z+1/2'

loop_
_atom_site_label
_atom_site_type_symbol
_atom_site_fract_x
_atom_site_fract_y
_atom_site_fract_z
_atom_site_U_iso_or_equiv
_atom_site_adp_type
_atom_site_occupancy
_atom_site_symmetry_multiplicity
_atom_site_calc_flag
_atom_site_refinement_flags
C1 C 0.46983(18) 0.3782(3) 0.69872(14) 0.0369(5) Uani 1 1 d .
H1A H 0.4521 0.4930 0.6543 0.055 Uiso 1 1 calc R
H1B H 0.3852 0.3111 0.7025 0.055 Uiso 1 1 calc R
H1C H 0.5288 0.2774 0.6779 0.055 Uiso 1 1 calc R
C2 C 0.70948(17) 0.6174(3) 0.80806(14) 0.0310(4) Uani 1 1 d .
H2A H 0.7664 0.5263 0.7798 0.047 Uiso 1 1 calc R
H2B H 0.7573 0.6568 0.8707 0.047 Uiso 1 1 calc R
H2C H 0.6875 0.7419 0.7698 0.047 Uiso 1 1 calc R
C3 C 0.58975(18) 0.2613(3) 0.89962(16) 0.0355(5) Uani 1 1 d .
H3A H 0.5074 0.1837 0.8996 0.053 Uiso 1 1 calc R
H3B H 0.6256 0.3162 0.9621 0.053 Uiso 1 1 calc R
H3C H 0.6560 0.1694 0.8815 0.053 Uiso 1 1 calc R
C4 C 0.43867(16) 0.6683(2) 0.85855(12) 0.0203(3) Uani 1 1 d .
H4A H 0.3733 0.5900 0.8859 0.024 Uiso 1 1 calc R
H4B H 0.4931 0.7537 0.9086 0.024 Uiso 1 1 calc R
C5 C 0.36345(16) 0.8095(2) 0.78393(11) 0.0210(3) Uani 1 1 d .
H5A H 0.4275 0.8728 0.7502 0.025 Uiso 1 1 calc R
H5B H 0.2985 0.7268 0.7387 0.025 Uiso 1 1 calc R
C6 C 0.17348(16) 0.9275(2) 0.84010(11) 0.0189(3) Uani 1 1 d .
C7 C 0.11309(15) 1.1152(2) 0.87919(11) 0.0180(3) Uani 1 1 d .
C8 C -0.00065(16) 1.0614(3) 0.93091(11) 0.0217(3) Uani 1 1 d .
H8A H -0.0846 1.1349 0.9029 0.026 Uiso 1 1 calc R
H8B H -0.0182 0.9107 0.9295 0.026 Uiso 1 1 calc R
C9 C 0.05613(17) 1.1372(3) 1.03159(12) 0.0260(4) Uani 1 1 d .
H9 H -0.0109 1.1551 1.0715 0.031 Uiso 1 1 calc R
C10 C 0.17355(19) 0.9973(3) 1.07044(12) 0.0280(4) Uani 1 1 d .
H10 H 0.1769 0.8946 1.1171 0.034 Uiso 1 1 calc R
C11 C 0.27079(18) 1.0449(3) 1.02734(12) 0.0248(4) Uani 1 1 d .
H11 H 0.3567 0.9819 1.0374 0.030 Uiso 1 1 calc R
C12 C 0.22058(16) 1.2176(3) 0.95921(12) 0.0213(3) Uani 1 1 d .
H12 H 0.2910 1.3023 0.9389 0.026 Uiso 1 1 calc R
C13 C 0.12891(17) 1.3344(3) 1.01204(12) 0.0252(4) Uani 1 1 d .
H13A H 0.0691 1.4348 0.9725 0.030 Uiso 1 1 calc R
H13B H 0.1787 1.4025 1.0694 0.030 Uiso 1 1 calc R
C14 C -0.03750(15) 1.2241(2) 0.72707(11) 0.0195(3) Uani 1 1 d .
C15 C -0.11609(16) 1.0460(3) 0.71787(12) 0.0219(3) Uani 1 1 d .
H15 H -0.0989 0.9420 0.7646 0.026 Uiso 1 1 calc R
C16 C -0.21936(18) 1.0206(3) 0.64052(13) 0.0276(4) Uani 1 1 d .
H16 H -0.2736 0.9000 0.6354 0.033 Uiso 1 1 calc R
C17 C -0.24474(19) 1.1672(3) 0.57103(13) 0.0341(4) Uani 1 1 d .
H17 H -0.3148 1.1475 0.5178 0.041 Uiso 1 1 calc R
C18 C -0.16634(19) 1.3439(3) 0.58016(13) 0.0341(4) Uani 1 1 d .
H18 H -0.1831 1.4463 0.5328 0.041 Uiso 1 1 calc R
C19 C -0.06492(18) 1.3727(3) 0.65669(12) 0.0276(4) Uani 1 1 d .
H19 H -0.0126 1.4954 0.6619 0.033 Uiso 1 1 calc R
N1 N 0.06373(13) 1.26981(18) 0.80661(10) 0.0184(3) Uani 1 1 d .
O1 O 0.29175(11) 0.97349(16) 0.82119(8) 0.0210(2) Uani 1 1 d .
O2 O 0.12034(12) 0.76089(18) 0.82649(9) 0.0274(3) Uani 1 1 d .
O3 O 0.17301(11) 1.37054(16) 0.77838(8) 0.0222(2) Uani 1 1 d .
H3 H 0.1749 1.4957 0.7939 0.033 Uiso 1 1 calc R
Si1 Si 0.55235(4) 0.47893(6) 0.81543(4) 0.02287(11) Uani 1 1 d .

loop_
_atom_site_aniso_label
_atom_site_aniso_U_11
_atom_site_aniso_U_22
_atom_site_aniso_U_33
_atom_site_aniso_U_23
_atom_site_aniso_U_13
_atom_site_aniso_U_12
C1 0.0302(10) 0.0364(11) 0.0453(12) -0.0163(9) 0.0109(9) 0.0031(8)
C2 0.0233(9) 0.0339(10) 0.0380(11) 0.0000(8) 0.0116(8) -0.0034(8)
C3 0.0246(9) 0.0224(9) 0.0580(13) 0.0093(8) 0.0058(9) 0.0006(7)
C4 0.0192(8) 0.0194(8) 0.0220(8) -0.0009(7) 0.0035(6) -0.0015(6)
C5 0.0242(8) 0.0182(8) 0.0221(9) 0.0001(6) 0.0087(7) 0.0042(6)
C6 0.0200(8) 0.0174(7) 0.0175(8) 0.0021(6) -0.0003(6) 0.0014(6)
C7 0.0187(7) 0.0158(7) 0.0208(8) 0.0002(6) 0.0070(6) -0.0024(6)
C8 0.0200(8) 0.0227(8) 0.0240(9) -0.0007(7) 0.0084(7) -0.0020(6)
C9 0.0260(9) 0.0308(9) 0.0235(9) -0.0026(7) 0.0105(7) -0.0040(7)
C10 0.0344(10) 0.0308(9) 0.0172(8) 0.0009(7) 0.0019(7) -0.0074(8)
C11 0.0252(9) 0.0251(8) 0.0206(8) -0.0019(7) -0.0027(7) -0.0018(7)
C12 0.0234(8) 0.0209(8) 0.0195(8) -0.0033(7) 0.0047(7) -0.0044(6)
C13 0.0277(9) 0.0240(9) 0.0243(9) -0.0061(7) 0.0063(7) -0.0017(7)
C14 0.0175(8) 0.0213(8) 0.0220(8) -0.0028(7) 0.0093(7) 0.0038(6)
C15 0.0209(8) 0.0225(8) 0.0236(9) 0.0002(7) 0.0074(7) 0.0006(6)
C16 0.0222(8) 0.0334(10) 0.0281(9) -0.0039(8) 0.0074(7) -0.0018(7)
C17 0.0276(10) 0.0479(12) 0.0244(9) -0.0005(8) 0.0002(8) 0.0050(8)
C18 0.0356(10) 0.0395(11) 0.0268(10) 0.0105(8) 0.0055(8) 0.0112(8)
C19 0.0296(9) 0.0255(9) 0.0290(9) 0.0029(7) 0.0092(8) 0.0047(7)
N1 0.0185(6) 0.0151(6) 0.0228(7) 0.0017(6) 0.0069(5) -0.0008(5)
O1 0.0218(6) 0.0157(5) 0.0282(6) 0.0006(5) 0.0113(5) 0.0013(4)
O2 0.0220(6) 0.0160(5) 0.0434(8) -0.0043(5) 0.0054(5) -0.0017(5)
O3 0.0241(6) 0.0135(5) 0.0317(6) 0.0021(5) 0.0118(5) -0.0025(4)
Si1 0.0183(2) 0.0182(2) 0.0318(3) -0.0013(2) 0.00460(18) 0.0009(2)

loop_
_atom_type_symbol
_atom_type_description
_atom_type_scat_dispersion_real
_atom_type_scat_dispersion_imag
_atom_type_scat_source
C C 0.0033 0.0016 'International Tables Vol C Tables 4.2.6.8 and 6.1.1.4'
H H 0.0000 0.0000 'International Tables Vol C Tables 4.2.6.8 and 6.1.1.4'
Si Si 0.0817 0.0704 'International Tables Vol C Tables 4.2.6.8 and 6.1.1.4'
O O 0.0106 0.0060 'International Tables Vol C Tables 4.2.6.8 and 6.1.1.4'
N N 0.0061 0.0033 'International Tables Vol C Tables 4.2.6.8 and 6.1.1.4'

loop_
_geom_angle_atom_site_label_1
_geom_angle_atom_site_label_2
_geom_angle_atom_site_label_3
_geom_angle
C5 C4 Si1 113.74(11)
O1 C5 C4 112.63(13)
O2 C6 O1 124.28(15)
O2 C6 C7 124.66(15)
O1 C6 C7 111.05(13)
N1 C7 C6 111.69(13)
N1 C7 C8 109.29(12)
C6 C7 C8 114.21(13)
N1 C7 C12 109.47(13)
C6 C7 C12 110.00(13)
C8 C7 C12 101.69(12)
C9 C8 C7 103.32(12)
C10 C9 C13 100.96(14)
C10 C9 C8 106.06(14)
C13 C9 C8 100.41(13)
C11 C10 C9 107.22(15)
C10 C11 C12 107.78(15)
C11 C12 C13 100.61(14)
C11 C12 C7 105.57(13)
C13 C12 C7 100.46(12)
C12 C13 C9 93.40(13)
C15 C14 C19 118.45(15)
C15 C14 N1 123.76(14)
C19 C14 N1 117.67(14)
C16 C15 C14 119.92(16)
C17 C16 C15 121.17(18)
C16 C17 C18 118.82(17)
C19 C18 C17 120.81(17)
C18 C19 C14 120.82(17)
C14 N1 O3 109.42(12)
C14 N1 C7 122.30(13)
O3 N1 C7 110.65(11)
C6 O1 C5 117.87(12)
C2 Si1 C1 109.91(9)
C2 Si1 C3 110.21(9)
C1 Si1 C3 109.76(10)
C2 Si1 C4 107.96(8)
C1 Si1 C4 110.30(8)
C3 Si1 C4 108.67(9)

loop_
_geom_bond_atom_site_label_1
_geom_bond_atom_site_label_2
_geom_bond_distance
C1 Si1 1.861(2)
C2 Si1 1.8616(18)
C3 Si1 1.8590(19)
C4 C5 1.506(2)
C4 Si1 1.8884(17)
C5 O1 1.4603(18)
C6 O2 1.2031(19)
C6 O1 1.331(2)
C6 C7 1.528(2)
C7 N1 1.471(2)
C7 C8 1.559(2)
C7 C12 1.574(2)
C8 C9 1.550(2)
C9 C10 1.513(3)
C9 C13 1.534(2)
C10 C11 1.324(3)
C11 C12 1.515(2)
C12 C13 1.537(2)
C14 C15 1.394(2)
C14 C19 1.396(2)
C14 N1 1.417(2)
C15 C16 1.386(2)
C16 C17 1.377(3)
C17 C18 1.385(3)
C18 C19 1.370(3)
N1 O3 1.4290(16)

loop_
_geom_torsion_atom_site_label_1
_geom_torsion_atom_site_label_2
_geom_torsion_atom_site_label_3
_geom_torsion_atom_site_label_4
_geom_torsion
Si1 C4 C5 O1 -171.60(10)
O2 C6 C7 N1 -105.52(18)
O1 C6 C7 N1 73.19(16)
O2 C6 C7 C8 19.1(2)
O1 C6 C7 C8 -162.16(13)
O2 C6 C7 C12 132.70(17)
O1 C6 C7 C12 -48.58(17)
N1 C7 C8 C9 -116.04(14)
C6 C7 C8 C9 118.04(14)
C12 C7 C8 C9 -0.38(15)
C7 C8 C9 C10 -67.36(15)
C7 C8 C9 C13 37.36(15)
C13 C9 C10 C11 -33.42(17)
C8 C9 C10 C11 70.90(17)
C9 C10 C11 C12 0.19(18)
C10 C11 C12 C13 32.96(17)
C10 C11 C12 C7 -71.15(16)
N1 C7 C12 C11 -176.87(13)
C6 C7 C12 C11 -53.79(16)
C8 C7 C12 C11 67.60(15)
N1 C7 C12 C13 78.90(15)
C6 C7 C12 C13 -158.01(13)
C8 C7 C12 C13 -36.62(15)
C11 C12 C13 C9 -49.41(14)
C7 C12 C13 C9 58.78(14)
C10 C9 C13 C12 49.74(15)
C8 C9 C13 C12 -59.04(14)
C19 C14 C15 C16 -0.6(2)
N1 C14 C15 C16 175.36(15)
C14 C15 C16 C17 1.2(3)
C15 C16 C17 C18 -1.1(3)
C16 C17 C18 C19 0.2(3)
C17 C18 C19 C14 0.4(3)
C15 C14 C19 C18 -0.3(2)
N1 C14 C19 C18 -176.43(15)
C15 C14 N1 O3 143.87(14)
C19 C14 N1 O3 -40.17(18)
C15 C14 N1 C7 12.2(2)
C19 C14 N1 C7 -171.89(14)
C6 C7 N1 C14 60.11(18)
C8 C7 N1 C14 -67.25(18)
C12 C7 N1 C14 -177.82(13)
C6 C7 N1 O3 -71.10(15)
C8 C7 N1 O3 161.55(12)
C12 C7 N1 O3 50.98(15)
O2 C6 O1 C5 -1.8(2)
C7 C6 O1 C5 179.48(13)
C4 C5 O1 C6 -81.32(17)
C5 C4 Si1 C2 80.36(13)
C5 C4 Si1 C1 -39.74(14)
C5 C4 Si1 C3 -160.11(12)
